data_1534252
loop_
_publ_author_name
'Belokoneva, E.L.'
'Ruchkina, E.A.'
'Dimitrova, O.V.'

_publ_section_title
;
 Synthesis and crystal structure of a new hydrogen orthophosphate Na6 H
 Fe2 (P O4)4 (O H)
;
_journal_name_full 'Zhurnal Neorganicheskoi Khimii'
_journal_page_first 395
_journal_page_last 399
_journal_volume 48
_journal_year 2003
_chemical_formula_sum 'Fe2 H2 Na6 O17 P4'
_chemical_name_systematic 'Na6 H Fe2 (P O4)4 (O H)'
_space_group_IT_number 2
_symmetry_space_group_name_Hall '-P 1'
_symmetry_space_group_name_H-M 'P -1'
_cell_angle_alpha 95.83
_cell_angle_beta 101.62
_cell_angle_gamma 100.44
_cell_formula_units_Z 2
_cell_length_a 5.242
_cell_length_b 9.288
_cell_length_c 15.03
_cell_volume 697.633
_citation_journal_id_ASTM ZNOKAQ
_cod_data_source_file Belokoneva_ZNOKAQ_2003_437.cif
_cod_data_source_block H2Fe2Na6O17P4
_cod_original_cell_volume 697.6332
_cod_original_formula_sum 'H2 Fe2 Na6 O17 P4'
_cod_database_code 1534252

loop_
_symmetry_equiv_pos_as_xyz
x,y,z
-x,-y,-z

loop_
_atom_site_label
_atom_site_type_symbol
_atom_site_fract_x
_atom_site_fract_y
_atom_site_fract_z
_atom_site_occupancy
_atom_site_U_iso_or_equiv
O3 O-2 0.9804 0.8695 0.1301 1 0.0
Fe1 Fe+3 0.1865 0.0311 0.22798 1 0.0
O8 O-2 0.5626 0.4164 0.4449 1 0.0
O9 O-2 0.6697 0.1121 0.0307 1 0.0
O12 O-2 0.8517 0.1175 0.2008 1 0.0
O7 O-2 0.0795 0.366 0.3732 1 0.0
Na1 Na+1 0 0 0 1 0.0
Fe2 Fe+3 0.4567 0.704 0.27049 1 0.0
O10 O-2 0.3656 0.129 0.1379 1 0.0
O11 O-2 0.7707 0.7465 0.3785 1 0.0
O2 O-2 0.4784 0.916 0.2558 1 0.0
Na6 Na+1 0.7931 0.14 0.3583 1 0.0
Na3 Na+1 -0.002 0.476 0.5119 0.5 0.0
O5 O-2 0.7416 0.3436 0.1369 1 0.0
O14 O-2 0.1897 0.888 0.4899 1 0.0
P2 P+5 0.3546 0.3701 0.3538 1 0.0
O6 O-2 0.063 0.9617 0.3348 1 0.0
O16 O-2 0.6782 0.6642 0.1793 1 0.0
O4 O-2 0.1405 0.6354 0.1638 1 0.0
O13 O-2 0.3879 0.2147 0.3177 1 0.0
Na5 Na+1 0.3714 0.1576 0.4934 1 0.0
P3 P+5 0.895 0.7003 0.1235 1 0.0
O15 O-2 0.4135 0.4769 0.2854 1 0.0
P1 P+5 0.66 0.1767 0.1291 1 0.0
P4 P+5 0.0623 0.8309 0.3902 1 0.0
Na7 Na+1 0.8783 0.5009 0.2722 1 0.0
H2 H+1 0.5 0.5 0.5 1 0.0
H1 H+1 0.5 0 0 1 0.0
O1 O-2 0.2176 0.7197 0.3533 1 0.0
Na4 Na+1 0.3175 0.6358 0.02 1 0.0
O17 O-2 0.7891 0.6314 0.0238 1 0.0
Na2 Na+1 0.2539 0.377 0.1321 1 0.0
